data_2235676
loop_
_publ_author_name
'Ning, Lihong'
'Peng, Hao'
'He, Hongwu'

_publ_section_title
;
 Methyl
 2-{<i>N</i>-[2-(2,4-dichlorophenoxy)acetyl]-4-[(4,6-dimethoxypyrimidin-2-yl)oxy]anilino}propanoate
;
_journal_coeditor_code WN2477
_journal_issue 7
_journal_name_full 'Acta Crystallographica Section E'
_journal_page_first o2046
_journal_paper_doi 10.1107/S1600536812025494
_journal_volume 68
_journal_year 2012
_chemical_formula_iupac 'C24 H23 Cl2 N3 O7'
_chemical_formula_moiety 'C24 H23 Cl2 N3 O7'
_chemical_formula_sum 'C24 H23 Cl2 N3 O7'
_chemical_formula_weight 536.35
_chemical_name_systematic
;
Methyl 2-{<i>N</i>-[2-(2,4-dichlorophenoxy)acetyl]-
4-[(4,6-dimethoxypyrimidin-2-yl)oxy]anilino}propanoate
;
_space_group_IT_number 2
_symmetry_cell_setting triclinic
_symmetry_space_group_name_Hall '-P 1'
_symmetry_space_group_name_H-M 'P -1'
_atom_sites_solution_hydrogens geom
_atom_sites_solution_primary direct
_atom_sites_solution_secondary difmap
_cell_angle_alpha 85.178(2)
_cell_angle_beta 78.702(2)
_cell_angle_gamma 80.032(2)
_cell_formula_units_Z 2
_cell_length_a 8.2438(9)
_cell_length_b 11.2405(12)
_cell_length_c 14.2502(15)
_cell_measurement_reflns_used 5848
_cell_measurement_temperature 298(2)
_cell_measurement_theta_max 27.65
_cell_measurement_theta_min 2.41
_cell_volume 1273.6(2)
_computing_cell_refinement '<i>SAINT-Plus</i> (Bruker, 2001)'
_computing_data_collection '<i>SMART</i> (Bruker, 2001)'
_computing_data_reduction '<i>SAINT-Plus</i> (Bruker, 2001)'
_computing_molecular_graphics '<i>PLATON</i> (Spek, 2009)'
_computing_publication_material '<i>PLATON</i> (Spek, 2009)'
_computing_structure_refinement '<i>SHELXL-97</i> (Sheldrick, 2008)'
_computing_structure_solution '<i>SHELXS-97</i> (Sheldrick, 2008)'
_diffrn_ambient_temperature 298(2)
_diffrn_measured_fraction_theta_full 0.985
_diffrn_measured_fraction_theta_max 0.985
_diffrn_measurement_device_type 'Bruker SMART APEX CCD area-detector'
_diffrn_measurement_method 'phi and omega scans'
_diffrn_radiation_monochromator graphite
_diffrn_radiation_source 'fine-focus sealed tube'
_diffrn_radiation_type MoK\a
_diffrn_radiation_wavelength 0.71073
_diffrn_reflns_av_R_equivalents 0.0496
_diffrn_reflns_av_sigmaI/netI 0.0399
_diffrn_reflns_limit_h_max 10
_diffrn_reflns_limit_h_min -10
_diffrn_reflns_limit_k_max 14
_diffrn_reflns_limit_k_min -14
_diffrn_reflns_limit_l_max 18
_diffrn_reflns_limit_l_min -18
_diffrn_reflns_number 15581
_diffrn_reflns_theta_full 28.29
_diffrn_reflns_theta_max 28.29
_diffrn_reflns_theta_min 1.84
_exptl_absorpt_coefficient_mu 0.303
_exptl_absorpt_correction_type none
_exptl_crystal_colour colourless
_exptl_crystal_density_diffrn 1.399
_exptl_crystal_density_method 'not measured'
_exptl_crystal_description block
_exptl_crystal_F_000 556
_exptl_crystal_size_max 0.16
_exptl_crystal_size_mid 0.12
_exptl_crystal_size_min 0.10
_refine_diff_density_max 0.769
_refine_diff_density_min -0.351
_refine_ls_extinction_method none
_refine_ls_goodness_of_fit_ref 1.062
_refine_ls_hydrogen_treatment constr
_refine_ls_matrix_type full
_refine_ls_number_parameters 329
_refine_ls_number_reflns 6204
_refine_ls_number_restraints 0
_refine_ls_restrained_S_all 1.062
_refine_ls_R_factor_all 0.0742
_refine_ls_R_factor_gt 0.0559
_refine_ls_shift/su_max 0.000
_refine_ls_shift/su_mean 0.000
_refine_ls_structure_factor_coef Fsqd
_refine_ls_weighting_details 'calc w=1/[\s^2^(Fo^2^)+(0.0812P)^2^+0.2621P] where P=(Fo^2^+2Fc^2^)/3'
_refine_ls_weighting_scheme calc
_refine_ls_wR_factor_gt 0.1633
_refine_ls_wR_factor_ref 0.1740
_reflns_number_gt 4390
_reflns_number_total 6204
_reflns_threshold_expression >2sigma(I)
_cod_data_source_file wn2477.cif
_cod_data_source_block I
_cod_database_code 2235676
_cod_database_fobs_code 2235676

loop_
_symmetry_equiv_pos_as_xyz
'x, y, z'
'-x, -y, -z'

loop_
_atom_site_type_symbol
_atom_site_label
_atom_site_fract_x
_atom_site_fract_y
_atom_site_fract_z
_atom_site_U_iso_or_equiv
_atom_site_adp_type
_atom_site_calc_flag
_atom_site_refinement_flags
_atom_site_occupancy
_atom_site_symmetry_multiplicity
C C1 -0.1814(4) 0.1820(3) 0.55913(16) 0.0750(7) Uani d . 1 1
C C2 -0.1019(5) 0.0866(3) 0.60971(18) 0.0888(9) Uani d . 1 1
H H2 -0.1613 0.0343 0.6514 0.107 Uiso calc R 1 1
C C3 0.0693(5) 0.0735(2) 0.59483(17) 0.0809(8) Uani d . 1 1
C C4 0.0665(3) 0.2312(2) 0.49075(15) 0.0619(5) Uani d . 1 1
C C5 -0.4294(4) 0.3007(4) 0.5202(3) 0.1131(12) Uani d . 1 1
H H5A -0.4154 0.3749 0.5442 0.170 Uiso calc R 1 1
H H5B -0.5467 0.2964 0.5285 0.170 Uiso calc R 1 1
H H5C -0.3805 0.2983 0.4533 0.170 Uiso calc R 1 1
C C6 0.3282(7) -0.0322(4) 0.6277(3) 0.1322(16) Uani d . 1 1
H H6A 0.3745 -0.0543 0.5632 0.198 Uiso calc R 1 1
H H6B 0.3690 -0.0945 0.6716 0.198 Uiso calc R 1 1
H H6C 0.3610 0.0426 0.6385 0.198 Uiso calc R 1 1
C C7 0.0948(3) 0.3856(2) 0.36520(15) 0.0582(5) Uani d . 1 1
C C8 0.0267(3) 0.34724(19) 0.29442(15) 0.0576(5) Uani d . 1 1
H H8 0.0106 0.2673 0.2953 0.069 Uiso calc R 1 1
C C9 -0.0170(3) 0.42863(18) 0.22240(14) 0.0529(5) Uani d . 1 1
H H9 -0.0651 0.4042 0.1749 0.063 Uiso calc R 1 1
C C10 0.0107(2) 0.54753(17) 0.22072(14) 0.0508(4) Uani d . 1 1
C C11 0.0755(3) 0.5849(2) 0.29330(16) 0.0621(5) Uani d . 1 1
H H11 0.0911 0.6649 0.2932 0.075 Uiso calc R 1 1
C C12 0.1170(3) 0.5032(2) 0.36626(16) 0.0646(6) Uani d . 1 1
H H12 0.1599 0.5281 0.4157 0.077 Uiso calc R 1 1
C C13 0.0662(2) 0.62200(17) 0.05341(15) 0.0512(4) Uani d . 1 1
C C14 0.2208(3) 0.52456(19) 0.04013(15) 0.0557(5) Uani d . 1 1
H H14A 0.2863 0.5293 0.0889 0.067 Uiso calc R 1 1
H H14B 0.1868 0.4454 0.0472 0.067 Uiso calc R 1 1
C C15 0.3997(2) 0.63889(18) -0.06993(14) 0.0522(5) Uani d . 1 1
C C16 0.4732(2) 0.6621(2) -0.16498(15) 0.0564(5) Uani d . 1 1
C C17 0.5604(3) 0.7573(2) -0.19099(17) 0.0650(6) Uani d . 1 1
H H17 0.6083 0.7721 -0.2547 0.078 Uiso calc R 1 1
C C18 0.5757(3) 0.8305(2) -0.1213(2) 0.0724(7) Uani d . 1 1
C C19 0.5045(3) 0.8096(2) -0.0276(2) 0.0744(6) Uani d . 1 1
H H19 0.5156 0.8594 0.0189 0.089 Uiso calc R 1 1
C C20 0.4161(3) 0.7144(2) -0.00201(17) 0.0644(6) Uani d . 1 1
H H20 0.3672 0.7011 0.0617 0.077 Uiso calc R 1 1
C C21 -0.1595(3) 0.7360(2) 0.1557(2) 0.0687(6) Uani d . 1 1
H H21 -0.2150 0.7427 0.1001 0.082 Uiso calc R 1 1
C C22 -0.2918(4) 0.7281(3) 0.2402(3) 0.1095(12) Uani d . 1 1
H H22A -0.3292 0.6513 0.2438 0.164 Uiso calc R 1 1
H H22B -0.3842 0.7919 0.2355 0.164 Uiso calc R 1 1
H H22C -0.2486 0.7360 0.2969 0.164 Uiso calc R 1 1
C C23 -0.0768(3) 0.84909(18) 0.14879(15) 0.0550(5) Uani d . 1 1
C C24 -0.1183(4) 1.0605(2) 0.1175(2) 0.0823(8) Uani d . 1 1
H H24A -0.0790 1.0730 0.1744 0.124 Uiso calc R 1 1
H H24B -0.2063 1.1253 0.1070 0.124 Uiso calc R 1 1
H H24C -0.0275 1.0584 0.0636 0.124 Uiso calc R 1 1
Cl Cl1 0.45524(9) 0.57030(7) -0.25189(5) 0.0857(2) Uani d . 1 1
Cl Cl2 0.68469(11) 0.95120(8) -0.15360(8) 0.1130(3) Uani d . 1 1
N N1 -0.0971(3) 0.25673(18) 0.49818(12) 0.0639(5) Uani d . 1 1
N N2 0.1583(3) 0.14535(19) 0.53514(13) 0.0715(5) Uani d . 1 1
N N3 -0.0284(2) 0.62954(15) 0.14216(13) 0.0542(4) Uani d . 1 1
O O1 -0.3482(3) 0.2002(2) 0.57170(15) 0.1022(7) Uani d . 1 1
O O2 0.1513(4) -0.0183(2) 0.64236(15) 0.1119(8) Uani d . 1 1
O O3 0.1632(2) 0.30374(17) 0.43166(13) 0.0761(5) Uani d . 1 1
O O4 0.03226(19) 0.69051(14) -0.01316(11) 0.0641(4) Uani d . 1 1
O O5 0.32022(19) 0.54002(13) -0.05232(10) 0.0600(4) Uani d . 1 1
O O6 -0.1820(2) 0.94630(14) 0.12870(13) 0.0702(4) Uani d . 1 1
O O7 0.0634(2) 0.84994(14) 0.16004(13) 0.0695(4) Uani d . 1 1

loop_
_atom_site_aniso_label
_atom_site_aniso_U_11
_atom_site_aniso_U_22
_atom_site_aniso_U_33
_atom_site_aniso_U_12
_atom_site_aniso_U_13
_atom_site_aniso_U_23
C1 0.0984(19) 0.0862(17) 0.0475(12) -0.0416(15) -0.0091(12) 0.0017(11)
C2 0.137(3) 0.0818(19) 0.0513(13) -0.0444(18) -0.0113(15) 0.0159(12)
C3 0.131(3) 0.0653(15) 0.0478(12) -0.0171(16) -0.0222(14) 0.0056(11)
C4 0.0814(16) 0.0601(13) 0.0479(11) -0.0198(11) -0.0157(10) 0.0018(9)
C5 0.084(2) 0.147(3) 0.109(3) -0.036(2) -0.0128(18) 0.016(2)
C6 0.172(4) 0.110(3) 0.093(2) 0.044(3) -0.037(3) 0.011(2)
C7 0.0544(11) 0.0615(13) 0.0562(11) -0.0144(9) -0.0044(9) 0.0091(9)
C8 0.0619(12) 0.0471(11) 0.0625(12) -0.0166(9) -0.0049(9) 0.0055(9)
C9 0.0548(11) 0.0507(11) 0.0524(10) -0.0144(9) -0.0041(8) -0.0001(8)
C10 0.0508(10) 0.0454(10) 0.0512(10) -0.0091(8) 0.0024(8) 0.0015(8)
C11 0.0707(14) 0.0491(11) 0.0658(13) -0.0169(10) -0.0047(10) -0.0026(10)
C12 0.0714(14) 0.0676(14) 0.0577(12) -0.0214(11) -0.0097(10) -0.0045(10)
C13 0.0521(10) 0.0417(10) 0.0588(11) -0.0099(8) -0.0093(8) 0.0053(8)
C14 0.0563(11) 0.0481(11) 0.0544(11) -0.0052(8) 0.0018(9) 0.0098(8)
C15 0.0463(10) 0.0480(10) 0.0555(11) -0.0004(8) -0.0037(8) 0.0094(8)
C16 0.0437(10) 0.0631(13) 0.0553(11) -0.0009(9) -0.0026(8) 0.0052(9)
C17 0.0448(11) 0.0729(15) 0.0679(13) -0.0074(10) 0.0026(9) 0.0153(11)
C18 0.0541(13) 0.0674(15) 0.0905(18) -0.0168(11) 0.0003(11) 0.0081(13)
C19 0.0710(15) 0.0701(15) 0.0822(16) -0.0164(12) -0.0097(12) -0.0049(13)
C20 0.0667(13) 0.0620(13) 0.0588(12) -0.0073(10) -0.0039(10) 0.0059(10)
C21 0.0489(11) 0.0513(12) 0.0969(17) -0.0032(9) 0.0011(11) 0.0020(11)
C22 0.0783(18) 0.0708(18) 0.159(3) -0.0151(14) 0.0354(19) -0.0167(19)
C23 0.0559(12) 0.0469(11) 0.0537(11) -0.0005(9) -0.0002(9) 0.0059(8)
C24 0.0913(18) 0.0461(12) 0.0980(19) -0.0044(12) -0.0036(14) 0.0163(12)
Cl1 0.0820(4) 0.1117(6) 0.0616(4) -0.0311(4) 0.0092(3) -0.0140(3)
Cl2 0.1001(6) 0.0934(6) 0.1411(8) -0.0505(5) 0.0159(5) 0.0014(5)
N1 0.0801(13) 0.0671(12) 0.0487(9) -0.0268(10) -0.0111(8) 0.0028(8)
N2 0.1018(16) 0.0628(12) 0.0512(10) -0.0095(11) -0.0233(10) 0.0038(9)
N3 0.0520(9) 0.0426(9) 0.0618(10) -0.0045(7) -0.0012(7) 0.0035(7)
O1 0.0946(15) 0.137(2) 0.0777(12) -0.0521(14) -0.0042(11) 0.0191(12)
O2 0.174(3) 0.0830(14) 0.0698(12) -0.0018(15) -0.0302(14) 0.0235(10)
O3 0.0694(10) 0.0823(12) 0.0788(11) -0.0230(9) -0.0233(8) 0.0288(9)
O4 0.0676(9) 0.0551(8) 0.0673(9) -0.0059(7) -0.0180(7) 0.0156(7)
O5 0.0649(9) 0.0527(8) 0.0548(8) -0.0097(7) 0.0049(6) 0.0042(6)
O6 0.0625(9) 0.0498(9) 0.0895(11) 0.0002(7) -0.0083(8) 0.0141(8)
O7 0.0671(10) 0.0522(9) 0.0904(12) -0.0080(7) -0.0223(8) 0.0041(8)

loop_
_atom_type_symbol
_atom_type_description
_atom_type_scat_dispersion_real
_atom_type_scat_dispersion_imag
_atom_type_scat_source
C C 0.0033 0.0016 'International Tables Vol C Tables 4.2.6.8 and 6.1.1.4'
H H 0.0000 0.0000 'International Tables Vol C Tables 4.2.6.8 and 6.1.1.4'
N N 0.0061 0.0033 'International Tables Vol C Tables 4.2.6.8 and 6.1.1.4'
O O 0.0106 0.0060 'International Tables Vol C Tables 4.2.6.8 and 6.1.1.4'
Cl Cl 0.1484 0.1585 'International Tables Vol C Tables 4.2.6.8 and 6.1.1.4'

loop_
_geom_angle_atom_site_label_1
_geom_angle_atom_site_label_2
_geom_angle_atom_site_label_3
_geom_angle
O1 C1 N1 118.8(2)
O1 C1 C2 118.8(2)
N1 C1 C2 122.4(3)
C3 C2 C1 116.1(2)
C3 C2 H2 121.9
C1 C2 H2 121.9
N2 C3 O2 118.4(3)
N2 C3 C2 123.6(2)
O2 C3 C2 118.0(3)
N1 C4 N2 130.0(2)
N1 C4 O3 118.5(2)
N2 C4 O3 111.5(2)
O1 C5 H5A 109.5
O1 C5 H5B 109.5
H5A C5 H5B 109.5
O1 C5 H5C 109.5
H5A C5 H5C 109.5
H5B C5 H5C 109.5
O2 C6 H6A 109.5
O2 C6 H6B 109.5
H6A C6 H6B 109.5
O2 C6 H6C 109.5
H6A C6 H6C 109.5
H6B C6 H6C 109.5
C12 C7 C8 121.4(2)
C12 C7 O3 116.8(2)
C8 C7 O3 121.4(2)
C9 C8 C7 119.2(2)
C9 C8 H8 120.4
C7 C8 H8 120.4
C8 C9 C10 119.9(2)
C8 C9 H9 120.0
C10 C9 H9 120.0
C11 C10 C9 119.99(19)
C11 C10 N3 121.04(18)
C9 C10 N3 118.97(18)
C10 C11 C12 119.8(2)
C10 C11 H11 120.1
C12 C11 H11 120.1
C7 C12 C11 119.6(2)
C7 C12 H12 120.2
C11 C12 H12 120.2
O4 C13 N3 122.16(19)
O4 C13 C14 120.86(18)
N3 C13 C14 116.98(17)
O5 C14 C13 110.13(16)
O5 C14 H14A 109.6
C13 C14 H14A 109.6
O5 C14 H14B 109.6
C13 C14 H14B 109.6
H14A C14 H14B 108.1
O5 C15 C20 125.74(18)
O5 C15 C16 116.07(19)
C20 C15 C16 118.2(2)
C17 C16 C15 121.3(2)
C17 C16 Cl1 119.07(17)
C15 C16 Cl1 119.64(17)
C16 C17 C18 119.1(2)
C16 C17 H17 120.5
C18 C17 H17 120.5
C19 C18 C17 120.7(2)
C19 C18 Cl2 119.9(2)
C17 C18 Cl2 119.39(19)
C18 C19 C20 120.0(3)
C18 C19 H19 120.0
C20 C19 H19 120.0
C15 C20 C19 120.8(2)
C15 C20 H20 119.6
C19 C20 H20 119.6
N3 C21 C22 115.3(2)
N3 C21 C23 108.87(17)
C22 C21 C23 114.0(2)
N3 C21 H21 105.9
C22 C21 H21 105.9
C23 C21 H21 105.9
C21 C22 H22A 109.5
C21 C22 H22B 109.5
H22A C22 H22B 109.5
C21 C22 H22C 109.5
H22A C22 H22C 109.5
H22B C22 H22C 109.5
O7 C23 O6 124.5(2)
O7 C23 C21 125.12(18)
O6 C23 C21 110.36(19)
O6 C24 H24A 109.5
O6 C24 H24B 109.5
H24A C24 H24B 109.5
O6 C24 H24C 109.5
H24A C24 H24C 109.5
H24B C24 H24C 109.5
C4 N1 C1 114.2(2)
C4 N2 C3 113.7(2)
C13 N3 C10 122.15(16)
C13 N3 C21 115.18(17)
C10 N3 C21 122.20(18)
C1 O1 C5 118.3(2)
C3 O2 C6 118.4(3)
C4 O3 C7 120.35(18)
C15 O5 C14 117.63(16)
C23 O6 C24 116.33(18)

loop_
_geom_bond_atom_site_label_1
_geom_bond_atom_site_label_2
_geom_bond_distance
C1 O1 1.334(3)
C1 N1 1.336(3)
C1 C2 1.382(4)
C2 C3 1.369(4)
C2 H2 0.9300
C3 N2 1.326(4)
C3 O2 1.342(3)
C4 N1 1.315(3)
C4 N2 1.317(3)
C4 O3 1.363(3)
C5 O1 1.433(4)
C5 H5A 0.9600
C5 H5B 0.9600
C5 H5C 0.9600
C6 O2 1.415(5)
C6 H6A 0.9600
C6 H6B 0.9600
C6 H6C 0.9600
C7 C12 1.368(3)
C7 C8 1.377(3)
C7 O3 1.395(3)
C8 C9 1.376(3)
C8 H8 0.9300
C9 C10 1.392(3)
C9 H9 0.9300
C10 C11 1.378(3)
C10 N3 1.439(3)
C11 C12 1.383(3)
C11 H11 0.9300
C12 H12 0.9300
C13 O4 1.216(2)
C13 N3 1.350(3)
C13 C14 1.522(3)
C14 O5 1.423(2)
C14 H14A 0.9700
C14 H14B 0.9700
C15 O5 1.367(2)
C15 C20 1.380(3)
C15 C16 1.394(3)
C16 C17 1.376(3)
C16 Cl1 1.721(2)
C17 C18 1.379(4)
C17 H17 0.9300
C18 C19 1.368(4)
C18 Cl2 1.737(2)
C19 C20 1.381(3)
C19 H19 0.9300
C20 H20 0.9300
C21 N3 1.465(3)
C21 C22 1.466(4)
C21 C23 1.531(3)
C21 H21 0.9800
C22 H22A 0.9600
C22 H22B 0.9600
C22 H22C 0.9600
C23 O7 1.199(3)
C23 O6 1.321(2)
C24 O6 1.454(3)
C24 H24A 0.9600
C24 H24B 0.9600
C24 H24C 0.9600

loop_
_geom_hbond_atom_site_label_D
_geom_hbond_atom_site_label_H
_geom_hbond_atom_site_label_A
_geom_hbond_site_symmetry_A
_geom_hbond_distance_DH
_geom_hbond_distance_HA
_geom_hbond_distance_DA
_geom_hbond_angle_DHA
C9 H9 O4 2_565 0.93 2.57 3.402(3) 149.8

loop_
_geom_torsion_atom_site_label_1
_geom_torsion_atom_site_label_2
_geom_torsion_atom_site_label_3
_geom_torsion_atom_site_label_4
_geom_torsion
O1 C1 C2 C3 -179.1(2)
N1 C1 C2 C3 0.8(4)
C1 C2 C3 N2 -0.8(4)
C1 C2 C3 O2 -179.8(2)
C12 C7 C8 C9 1.1(3)
O3 C7 C8 C9 -170.65(19)
C7 C8 C9 C10 1.3(3)
C8 C9 C10 C11 -2.7(3)
C8 C9 C10 N3 176.97(18)
C9 C10 C11 C12 1.8(3)
N3 C10 C11 C12 -177.89(19)
C8 C7 C12 C11 -2.0(3)
O3 C7 C12 C11 170.1(2)
C10 C11 C12 C7 0.6(3)
O4 C13 C14 O5 7.9(3)
N3 C13 C14 O5 -171.06(18)
O5 C15 C16 C17 -178.33(17)
C20 C15 C16 C17 0.1(3)
O5 C15 C16 Cl1 1.7(2)
C20 C15 C16 Cl1 -179.85(16)
C15 C16 C17 C18 0.4(3)
Cl1 C16 C17 C18 -179.63(18)
C16 C17 C18 C19 -0.4(4)
C16 C17 C18 Cl2 -179.73(16)
C17 C18 C19 C20 0.0(4)
Cl2 C18 C19 C20 179.26(19)
O5 C15 C20 C19 177.7(2)
C16 C15 C20 C19 -0.6(3)
C18 C19 C20 C15 0.6(4)
N3 C21 C23 O7 -20.9(3)
C22 C21 C23 O7 109.4(3)
N3 C21 C23 O6 159.17(19)
C22 C21 C23 O6 -70.5(3)
N2 C4 N1 C1 -1.4(4)
O3 C4 N1 C1 -178.7(2)
O1 C1 N1 C4 -179.9(2)
C2 C1 N1 C4 0.1(3)
N1 C4 N2 C3 1.4(4)
O3 C4 N2 C3 178.9(2)
O2 C3 N2 C4 178.8(2)
C2 C3 N2 C4 -0.2(4)
O4 C13 N3 C10 179.28(19)
C14 C13 N3 C10 -1.8(3)
O4 C13 N3 C21 -8.4(3)
C14 C13 N3 C21 170.50(19)
C11 C10 N3 C13 107.0(2)
C9 C10 N3 C13 -72.7(3)
C11 C10 N3 C21 -64.8(3)
C9 C10 N3 C21 115.5(2)
C22 C21 N3 C13 162.8(3)
C23 C21 N3 C13 -67.6(3)
C22 C21 N3 C10 -24.9(3)
C23 C21 N3 C10 104.8(2)
N1 C1 O1 C5 -1.0(4)
C2 C1 O1 C5 178.9(3)
N2 C3 O2 C6 1.2(4)
C2 C3 O2 C6 -179.7(3)
N1 C4 O3 C7 -14.1(3)
N2 C4 O3 C7 168.1(2)
C12 C7 O3 C4 127.6(2)
C8 C7 O3 C4 -60.3(3)
C20 C15 O5 C14 11.7(3)
C16 C15 O5 C14 -169.97(17)
C13 C14 O5 C15 68.7(2)
O7 C23 O6 C24 1.6(3)
C21 C23 O6 C24 -178.4(2)
